data_4074420
loop_
_publ_author_name
'Gostevskii, Boris'
'Zamstein, Noa'
'Korlyukov, Alexander A.'
'Baukov, Yuri I.'
'Botoshansky, Mark'
'Kaftory, Menahem'
'Kocher, Nikolaus'
'Stalke, Dietmar'
'Kalikhman, Inna'
'Kost, Daniel'

_publ_section_title
;
 Donor-Stabilized Silyl Cations. 11. Bis-Zwitterionic Penta- and
 Hexacoordinate Silicon Dichelate Complexes Derived from
 (ClCH2)2SiCl2through Double Internal Displacement of Chloride1
;
_journal_issue 22
_journal_name_full Organometallics
_journal_page_first 5416
_journal_paper_doi 10.1021/om060629w
_journal_volume 25
_journal_year 2006
_chemical_formula_moiety 'C10 H16 Cl F6 N4 O2 Si, 1+, I, 1-'
_chemical_formula_sum 'C10 H16 Cl F6 I N4 O2 Si'
_chemical_formula_weight 528.71
_chemical_name_common 9a
_chemical_name_systematic
; 
 Bis-(N,N-dimethyl-N-trifluoroacetimidato-ammoniomethyl-C-O) chlorosiliconium iodide 
;
_space_group_IT_number 15
_symmetry_cell_setting monoclinic
_symmetry_space_group_name_Hall '-C 2yc'
_symmetry_space_group_name_H-M 'C 1 2/c 1'
_atom_sites_solution_hydrogens geom
_atom_sites_solution_primary direct
_atom_sites_solution_secondary difmap
_audit_creation_method SHELXL-97
_cell_angle_alpha 90.00
_cell_angle_beta 101.543(5)
_cell_angle_gamma 90.00
_cell_formula_units_Z 4
_cell_length_a 10.0587(16)
_cell_length_b 10.3751(18)
_cell_length_c 18.348(3)
_cell_measurement_reflns_used 948
_cell_measurement_temperature 120(2)
_cell_measurement_theta_max 29.99
_cell_measurement_theta_min 2.76
_cell_volume 1876.1(5)
_computing_cell_refinement 'SAINTPlus (Bruker, 1998a)'
_computing_data_collection 'SMART (Bruker, 1998b)'
_computing_data_reduction 'SAINTPlus (Bruker, 1998a)'
_computing_molecular_graphics 'SHELXTL ver. 5.1 (Sheldrick, 1998b)'
_computing_publication_material 'SHELXTL ver. 5.1 (Sheldrick, 1998b)'
_computing_structure_refinement 'SHELXTL ver. 5.1 (Sheldrick, 1998b)'
_computing_structure_solution 'SHELXTL ver. 5.1 (Sheldrick, 1998b)'
_diffrn_ambient_temperature 120(2)
_diffrn_measured_fraction_theta_full 0.989
_diffrn_measured_fraction_theta_max 0.989
_diffrn_measurement_device_type 'Bruker Smart 1000 CCD area detector'
_diffrn_measurement_method 'phi and omega scans'
_diffrn_radiation_monochromator graphite
_diffrn_radiation_source 'fine-focus sealed tube'
_diffrn_radiation_type MoK\a
_diffrn_radiation_wavelength 0.71073
_diffrn_reflns_av_R_equivalents 0.0195
_diffrn_reflns_av_sigmaI/netI 0.0178
_diffrn_reflns_limit_h_max 14
_diffrn_reflns_limit_h_min -9
_diffrn_reflns_limit_k_max 14
_diffrn_reflns_limit_k_min -14
_diffrn_reflns_limit_l_max 25
_diffrn_reflns_limit_l_min -25
_diffrn_reflns_number 7791
_diffrn_reflns_theta_full 30.00
_diffrn_reflns_theta_max 30.00
_diffrn_reflns_theta_min 2.27
_exptl_absorpt_coefficient_mu 1.982
_exptl_absorpt_correction_T_max 0.5045
_exptl_absorpt_correction_T_min 0.2686
_exptl_absorpt_correction_type multi-scan
_exptl_absorpt_process_details 'SADABS (Sheldrick, 1998a)'
_exptl_crystal_colour colorless
_exptl_crystal_density_diffrn 1.872
_exptl_crystal_density_meas 0
_exptl_crystal_density_method 'not measured'
_exptl_crystal_description pyramide
_exptl_crystal_F_000 1032
_exptl_crystal_size_max 0.90
_exptl_crystal_size_mid 0.40
_exptl_crystal_size_min 0.40
_refine_diff_density_max 1.152
_refine_diff_density_min -0.903
_refine_diff_density_rms 0.083
_refine_ls_extinction_method none
_refine_ls_goodness_of_fit_ref 1.056
_refine_ls_hydrogen_treatment constr
_refine_ls_matrix_type full
_refine_ls_number_parameters 117
_refine_ls_number_reflns 2710
_refine_ls_number_restraints 0
_refine_ls_restrained_S_all 1.056
_refine_ls_R_factor_all 0.0252
_refine_ls_R_factor_gt 0.0234
_refine_ls_shift/su_max 0.001
_refine_ls_shift/su_mean 0.000
_refine_ls_structure_factor_coef Fsqd
_refine_ls_weighting_details 'calc w=1/[\s^2^(Fo^2^)+(0.0345P)^2^+1.8921P] where P=(Fo^2^+2Fc^2^)/3'
_refine_ls_weighting_scheme calc
_refine_ls_wR_factor_gt 0.0596
_refine_ls_wR_factor_ref 0.0604
_reflns_number_gt 2539
_reflns_number_total 2710
_reflns_threshold_expression I>2\s(I)
_cod_data_source_file om060629wsi20060713_094252.cif
_cod_data_source_block 9a
_cod_depositor_comments
;
The following automatic conversions were performed:

'_symmetry_cell_setting' value 'Monoclinic' changed to 'monoclinic'
according to /home/saulius/struct/CIF-dictionaries/cif_core.dic
dictionary named 'cif_core.dic' version 2.4.1 from 2010-06-29.

Automatic conversion script
Id: cif_fix_values 1715 2011-07-08 13:25:40Z adriana 
;
_cod_original_cell_volume 1876.1(6)
_cod_original_sg_symbol_H-M 'C 2/c'
_cod_database_code 4074420

loop_
_symmetry_equiv_pos_as_xyz
'x, y, z'
'-x, y, -z+1/2'
'x+1/2, y+1/2, z'
'-x+1/2, y+1/2, -z+1/2'
'-x, -y, -z'
'x, -y, z-1/2'
'-x+1/2, -y+1/2, -z'
'x+1/2, -y+1/2, z-1/2'

loop_
_atom_site_label
_atom_site_type_symbol
_atom_site_fract_x
_atom_site_fract_y
_atom_site_fract_z
_atom_site_U_iso_or_equiv
_atom_site_adp_type
_atom_site_occupancy
_atom_site_symmetry_multiplicity
_atom_site_calc_flag
_atom_site_refinement_flags
I1 I 0.5000 0.471236(14) 0.2500 0.02589(6) Uani 1 2 d S
Cl1 Cl 0.0000 0.60061(6) 0.2500 0.02886(13) Uani 1 2 d S
Si1 Si 0.0000 0.40215(6) 0.2500 0.01760(12) Uani 1 2 d S
O1 O -0.05118(12) 0.39920(12) 0.34035(6) 0.0207(2) Uani 1 1 d .
N1 N 0.20983(14) 0.30136(14) 0.37085(8) 0.0196(3) Uani 1 1 d .
N2 N 0.10696(15) 0.25885(15) 0.41197(8) 0.0206(3) Uani 1 1 d .
C1 C 0.16099(16) 0.31087(16) 0.28723(9) 0.0180(3) Uani 1 1 d .
H1A H 0.1493 0.2238 0.2677 0.022 Uiso 1 1 calc R
H1B H 0.2330 0.3502 0.2668 0.022 Uiso 1 1 calc R
C2 C -0.00831(17) 0.31413(15) 0.39136(9) 0.0186(3) Uani 1 1 d .
C3 C 0.3189(2) 0.2013(2) 0.38689(11) 0.0283(4) Uani 1 1 d .
H3A H 0.3504 0.1941 0.4397 0.043 Uiso 1 1 calc R
H3B H 0.3930 0.2257 0.3640 0.043 Uiso 1 1 calc R
H3C H 0.2832 0.1198 0.3673 0.043 Uiso 1 1 calc R
C4 C 0.26517(19) 0.4286(2) 0.40298(10) 0.0264(4) Uani 1 1 d .
H4A H 0.2990 0.4192 0.4555 0.040 Uiso 1 1 calc R
H4B H 0.1942 0.4920 0.3946 0.040 Uiso 1 1 calc R
H4C H 0.3375 0.4556 0.3794 0.040 Uiso 1 1 calc R
C5 C -0.11508(18) 0.27929(18) 0.43692(10) 0.0238(3) Uani 1 1 d .
F3 F -0.07821(13) 0.18205(13) 0.48348(7) 0.0350(3) Uani 1 1 d .
F2 F -0.13792(15) 0.38120(14) 0.47716(8) 0.0425(3) Uani 1 1 d .
F1 F -0.23132(12) 0.24688(15) 0.39244(7) 0.0373(3) Uani 1 1 d .

loop_
_atom_site_aniso_label
_atom_site_aniso_U_11
_atom_site_aniso_U_22
_atom_site_aniso_U_33
_atom_site_aniso_U_23
_atom_site_aniso_U_13
_atom_site_aniso_U_12
I1 0.02121(9) 0.01901(9) 0.04174(11) 0.000 0.01660(7) 0.000
Cl1 0.0437(4) 0.0192(3) 0.0303(3) 0.000 0.0233(3) 0.000
Si1 0.0196(3) 0.0189(3) 0.0175(3) 0.000 0.0113(2) 0.000
O1 0.0233(6) 0.0230(6) 0.0193(5) 0.0004(4) 0.0127(4) 0.0029(4)
N1 0.0176(6) 0.0253(7) 0.0182(6) -0.0033(5) 0.0090(5) -0.0023(5)
N2 0.0207(6) 0.0252(7) 0.0188(6) -0.0004(5) 0.0107(5) -0.0033(5)
C1 0.0178(7) 0.0216(7) 0.0166(7) -0.0031(5) 0.0087(5) -0.0022(5)
C2 0.0209(7) 0.0207(7) 0.0171(7) -0.0027(5) 0.0104(6) -0.0042(6)
C3 0.0242(9) 0.0389(10) 0.0228(8) -0.0003(7) 0.0067(6) 0.0091(7)
C4 0.0253(8) 0.0320(9) 0.0246(8) -0.0102(7) 0.0110(6) -0.0104(7)
C5 0.0227(8) 0.0293(9) 0.0225(8) 0.0019(6) 0.0120(6) -0.0035(6)
F3 0.0307(6) 0.0452(7) 0.0320(6) 0.0156(5) 0.0135(5) -0.0047(5)
F2 0.0524(8) 0.0428(7) 0.0440(7) -0.0103(6) 0.0373(6) -0.0042(6)
F1 0.0218(5) 0.0537(8) 0.0372(7) 0.0081(6) 0.0078(5) -0.0111(5)

loop_
_atom_type_symbol
_atom_type_description
_atom_type_scat_dispersion_real
_atom_type_scat_dispersion_imag
_atom_type_scat_source
C C 0.0033 0.0016 'International Tables Vol C Tables 4.2.6.8 and 6.1.1.4'
H H 0.0000 0.0000 'International Tables Vol C Tables 4.2.6.8 and 6.1.1.4'
N N 0.0061 0.0033 'International Tables Vol C Tables 4.2.6.8 and 6.1.1.4'
O O 0.0106 0.0060 'International Tables Vol C Tables 4.2.6.8 and 6.1.1.4'
I I -0.4742 1.8119 'International Tables Vol C Tables 4.2.6.8 and 6.1.1.4'
F F 0.0171 0.0103 'International Tables Vol C Tables 4.2.6.8 and 6.1.1.4'
Si Si 0.0817 0.0704 'International Tables Vol C Tables 4.2.6.8 and 6.1.1.4'
Cl Cl 0.1484 0.1585 'International Tables Vol C Tables 4.2.6.8 and 6.1.1.4'

loop_
_geom_angle_atom_site_label_1
_geom_angle_atom_site_label_2
_geom_angle_atom_site_label_3
_geom_angle
_geom_angle_site_symmetry_1
_geom_angle_site_symmetry_3
O1 Si1 O1 178.08(9) 2 .
O1 Si1 C1 92.31(6) 2 2
O1 Si1 C1 86.72(6) . 2
O1 Si1 C1 86.72(6) 2 .
O1 Si1 C1 92.31(6) . .
C1 Si1 C1 119.59(10) 2 .
O1 Si1 Cl1 90.96(4) 2 .
O1 Si1 Cl1 90.96(4) . .
C1 Si1 Cl1 120.21(5) 2 .
C1 Si1 Cl1 120.21(5) . .
C2 O1 Si1 123.49(10) . .
N2 N1 C4 107.82(12) . .
N2 N1 C3 104.79(13) . .
C4 N1 C3 109.41(14) . .
N2 N1 C1 114.90(12) . .
C4 N1 C1 110.99(13) . .
C3 N1 C1 108.68(13) . .
C2 N2 N1 113.82(14) . .
N1 C1 Si1 118.72(11) . .
N1 C1 H1A 107.6 . .
Si1 C1 H1A 107.6 . .
N1 C1 H1B 107.6 . .
Si1 C1 H1B 107.6 . .
H1A C1 H1B 107.1 . .
O1 C2 N2 131.99(15) . .
O1 C2 C5 112.76(14) . .
N2 C2 C5 115.19(15) . .
N1 C3 H3A 109.5 . .
N1 C3 H3B 109.5 . .
H3A C3 H3B 109.5 . .
N1 C3 H3C 109.5 . .
H3A C3 H3C 109.5 . .
H3B C3 H3C 109.5 . .
N1 C4 H4A 109.5 . .
N1 C4 H4B 109.5 . .
H4A C4 H4B 109.5 . .
N1 C4 H4C 109.5 . .
H4A C4 H4C 109.5 . .
H4B C4 H4C 109.5 . .
F3 C5 F2 107.64(15) . .
F3 C5 F1 107.55(15) . .
F2 C5 F1 108.21(16) . .
F3 C5 C2 113.28(15) . .
F2 C5 C2 109.40(14) . .
F1 C5 C2 110.60(14) . .

loop_
_geom_bond_atom_site_label_1
_geom_bond_atom_site_label_2
_geom_bond_distance
_geom_bond_site_symmetry_2
Cl1 Si1 2.0590(9) .
Si1 O1 1.8319(11) 2
Si1 O1 1.8319(11) .
Si1 C1 1.8823(17) 2
Si1 C1 1.8823(17) .
O1 C2 1.296(2) .
N1 N2 1.4653(19) .
N1 C4 1.506(2) .
N1 C3 1.496(2) .
N1 C1 1.518(2) .
N2 C2 1.281(2) .
C1 H1A 0.9700 .
C1 H1B 0.9700 .
C2 C5 1.530(2) .
C3 H3A 0.9600 .
C3 H3B 0.9600 .
C3 H3C 0.9600 .
C4 H4A 0.9600 .
C4 H4B 0.9600 .
C4 H4C 0.9600 .
C5 F3 1.326(2) .
C5 F2 1.336(2) .
C5 F1 1.328(2) .

loop_
_geom_torsion_atom_site_label_1
_geom_torsion_atom_site_label_2
_geom_torsion_atom_site_label_3
_geom_torsion_atom_site_label_4
_geom_torsion
_geom_torsion_site_symmetry_1
O1 Si1 O1 C2 36.32(13) 2
C1 Si1 O1 C2 96.12(14) 2
C1 Si1 O1 C2 -23.40(14) .
Cl1 Si1 O1 C2 -143.68(12) .
C4 N1 N2 C2 79.51(18) .
C3 N1 N2 C2 -164.02(15) .
C1 N1 N2 C2 -44.82(19) .
N2 N1 C1 Si1 50.22(17) .
C4 N1 C1 Si1 -72.42(16) .
C3 N1 C1 Si1 167.22(12) .
O1 Si1 C1 N1 165.72(12) 2
O1 Si1 C1 N1 -15.94(13) .
C1 Si1 C1 N1 -103.48(12) 2
Cl1 Si1 C1 N1 76.52(12) .
Si1 O1 C2 N2 36.8(3) .
Si1 O1 C2 C5 -146.30(12) .
N1 N2 C2 O1 1.1(3) .
N1 N2 C2 C5 -175.74(13) .
O1 C2 C5 F3 172.75(14) .
N2 C2 C5 F3 -9.8(2) .
O1 C2 C5 F2 -67.16(19) .
N2 C2 C5 F2 110.26(18) .
O1 C2 C5 F1 51.9(2) .
N2 C2 C5 F1 -130.66(17) .
